data_7713374
loop_
_publ_author_name
'Arion, Vladimir'
'Wittmann, Christopher'
'D\"om\"ot\"or, Orsolya'
'Kuznetcova, Irina'
'Spengler, Gabriella'
'Reynisson, Johannes'
'Holder, Lauren'
'Miller, Gavin John'
'Enyedy, Eva A.'
'Bai, Ruoli'
'Hamel, Ernest'

_publ_section_title
;
 Indolo[2,3-e]benzazocines and indolo[2,3-f]benzazonines and their
 copper(II) complexes as microtubule destabilizing agents
;
_journal_name_full 'Dalton Transactions'
_journal_paper_doi 10.1039/D3DT01632C
_journal_year 2023
_chemical_formula_moiety 'C21 H21 Br N2 O2, C18 H15 Br N2 O'
_chemical_formula_sum 'C39 H36 Br2 N4 O3'
_chemical_formula_weight 768.54
_space_group_crystal_system monoclinic
_space_group_IT_number 14
_space_group_name_Hall '-P 2ybc'
_space_group_name_H-M_alt 'P 1 21/c 1'
_atom_sites_solution_hydrogens geom
_audit_creation_method SHELXL-2014
_audit_update_record
;
2023-05-10 deposited with the CCDC.	2023-07-03 downloaded from the CCDC.
;
_cell_angle_alpha 90
_cell_angle_beta 99.143(11)
_cell_angle_gamma 90
_cell_formula_units_Z 4
_cell_length_a 11.5688(12)
_cell_length_b 10.8490(10)
_cell_length_c 27.689(5)
_cell_measurement_reflns_used 39441
_cell_measurement_temperature 100(2)
_cell_measurement_theta_max 30.61
_cell_measurement_theta_min 1.49
_cell_volume 3431.1(8)
_computing_cell_refinement 'X-Area Recipe 1.36.0-0 (STOE, 2020)'
_computing_data_collection 'X-Area Pilatus3_SV 1.31.170.0 (STOE, 2020)'
_computing_data_reduction 'X-Area Integrate 1.78.3.0; X-Area LANA 1.83.8.0 (STOE, 2020)'
_computing_molecular_graphics 'Bruker SHELXTL'
_computing_publication_material 'Bruker SHELXTL'
_computing_structure_refinement 'SHELXL-2014 (Sheldrick, 2014)'
_computing_structure_solution 'SHELXS-2014 (Sheldrick, 2014)'
_diffrn_ambient_temperature 100(2)
_diffrn_measured_fraction_theta_full 0.996
_diffrn_measured_fraction_theta_max 0.996
_diffrn_measurement_device_type 'STOE STADIVARI'
_diffrn_measurement_method 'rotation method, \w scans'
_diffrn_radiation_type MoK\a
_diffrn_radiation_wavelength 0.71073
_diffrn_reflns_av_R_equivalents 0.1043
_diffrn_reflns_av_unetI/netI 0.1594
_diffrn_reflns_Laue_measured_fraction_full 0.996
_diffrn_reflns_Laue_measured_fraction_max 0.996
_diffrn_reflns_limit_h_max 14
_diffrn_reflns_limit_h_min -14
_diffrn_reflns_limit_k_max 13
_diffrn_reflns_limit_k_min -13
_diffrn_reflns_limit_l_max 33
_diffrn_reflns_limit_l_min -33
_diffrn_reflns_number 32811
_diffrn_reflns_point_group_measured_fraction_full 0.996
_diffrn_reflns_point_group_measured_fraction_max 0.996
_diffrn_reflns_theta_full 25.242
_diffrn_reflns_theta_max 25.681
_diffrn_reflns_theta_min 1.783
_exptl_absorpt_coefficient_mu 2.407
_exptl_absorpt_correction_T_max 0.0244
_exptl_absorpt_correction_T_min 0.0125
_exptl_absorpt_correction_type multi-scan
_exptl_absorpt_process_details SADABS
_exptl_crystal_colour colourless
_exptl_crystal_density_diffrn 1.488
_exptl_crystal_description block
_exptl_crystal_F_000 1568
_exptl_crystal_size_max 1.000
_exptl_crystal_size_mid 0.600
_exptl_crystal_size_min 0.300
_refine_diff_density_max 0.777
_refine_diff_density_min -1.160
_refine_diff_density_rms 0.146
_refine_ls_extinction_method none
_refine_ls_goodness_of_fit_ref 0.907
_refine_ls_hydrogen_treatment constr
_refine_ls_matrix_type full
_refine_ls_number_parameters 434
_refine_ls_number_reflns 6485
_refine_ls_number_restraints 0
_refine_ls_restrained_S_all 0.907
_refine_ls_R_factor_all 0.1491
_refine_ls_R_factor_gt 0.0570
_refine_ls_shift/su_max 0.001
_refine_ls_shift/su_mean 0.000
_refine_ls_structure_factor_coef Fsqd
_refine_ls_weighting_details 'w=1/[\s^2^(Fo^2^)+(0.0742P)^2^] where P=(Fo^2^+2Fc^2^)/3'
_refine_ls_weighting_scheme calc
_refine_ls_wR_factor_gt 0.1195
_refine_ls_wR_factor_ref 0.1510
_reflns_Friedel_coverage 0.000
_reflns_number_gt 3111
_reflns_number_total 6485
_reflns_threshold_expression 'I > 2\s(I)'
_cod_data_source_file d3dt01632c2.cif
_cod_data_source_block chwi1084
_cod_original_cell_volume 3431.1(7)
_cod_original_sg_symbol_H-M 'P 21/c'
_cod_database_code 7713374
_shelx_space_group_comment
;
The symmetry employed for this shelxl refinement is uniquely defined
by the following loop, which should always be used as a source of
symmetry information in preference to the above space-group names.
They are only intended as comments.
;
_shelx_estimated_absorpt_t_min 0.197
_shelx_estimated_absorpt_t_max 0.532
_shelxl_version_number 2014-3

loop_
_space_group_symop_operation_xyz
'x, y, z'
'-x, y+1/2, -z+1/2'
'-x, -y, -z'
'x, -y-1/2, z-1/2'

loop_
_atom_site_label
_atom_site_type_symbol
_atom_site_fract_x
_atom_site_fract_y
_atom_site_fract_z
_atom_site_U_iso_or_equiv
_atom_site_adp_type
_atom_site_occupancy
_atom_site_site_symmetry_order
_atom_site_calc_flag
_atom_site_refinement_flags_posn
_atom_site_refinement_flags_adp
_atom_site_refinement_flags_occupancy
_atom_site_disorder_assembly
_atom_site_disorder_group
Br1 Br 0.31919(6) 0.15606(6) 0.48132(3) 0.0302(2) Uani 1 1 d . . . . .
Br2 Br 0.80556(6) 1.09024(6) 0.61567(3) 0.0382(2) Uani 1 1 d . . . . .
N30 N 0.6810(4) 0.6920(4) 0.74860(19) 0.0237(13) Uani 1 1 d . . . . .
O4 O 0.5866(3) 0.4328(4) 0.73753(16) 0.0285(11) Uani 1 1 d . . . . .
N10 N 0.4530(4) 0.4999(4) 0.64928(19) 0.0224(12) Uani 1 1 d . . . . .
H10 H 0.5038 0.4965 0.6765 0.027 Uiso 1 1 calc R U . . .
C21 C 0.7187(5) 0.5265(5) 0.6029(2) 0.0225(15) Uani 1 1 d . . . . .
H21 H 0.6480 0.5727 0.5979 0.027 Uiso 1 1 calc R U . . .
O36 O 0.6905(3) 0.6220(3) 0.82973(16) 0.0263(11) Uani 1 1 d . . . . .
C30A C 0.7059(5) 0.7967(5) 0.7231(2) 0.0187(14) Uani 1 1 d . . . . .
C12 C 0.4625(5) 0.2312(5) 0.5691(2) 0.0242(16) Uani 1 1 d . . . . .
H12 H 0.5032 0.1568 0.5650 0.029 Uiso 1 1 calc R U . . .
C14 C 0.3102(5) 0.3746(5) 0.5370(2) 0.0204(15) Uani 1 1 d . . . . .
H14 H 0.2465 0.3965 0.5124 0.024 Uiso 1 1 calc R U . . .
C10A C 0.4374(5) 0.4125(5) 0.6134(2) 0.0212(15) Uani 1 1 d . . . . .
C29 C 0.6914(6) 0.4632(5) 0.7402(2) 0.0240(15) Uani 1 1 d . . . . .
O14 O 0.3134(4) 0.6725(4) 0.70688(16) 0.0318(12) Uani 1 1 d . . . . .
N28 N 0.7791(4) 0.3862(4) 0.75512(19) 0.0247(13) Uani 1 1 d . . . . .
H28 H 0.7622 0.3071 0.7543 0.030 Uiso 1 1 calc R U . . .
C14B C 0.3084(5) 0.5712(5) 0.5912(2) 0.0226(15) Uani 1 1 d . . . . .
C34C C 0.7980(5) 0.5421(5) 0.6464(2) 0.0236(15) Uani 1 1 d . . . . .
C22 C 0.7420(6) 0.4446(5) 0.5671(2) 0.0289(17) Uani 1 1 d . . . . .
H22 H 0.6868 0.4336 0.5382 0.035 Uiso 1 1 calc R U . . .
C11 C 0.4978(5) 0.3030(5) 0.6098(2) 0.0210(15) Uani 1 1 d . . . . .
H11 H 0.5607 0.2787 0.6343 0.025 Uiso 1 1 calc R U . . .
C35 C 0.6236(5) 0.6854(6) 0.7914(2) 0.0292(17) Uani 1 1 d . . . . .
H35A H 0.6086 0.7700 0.8023 0.035 Uiso 1 1 calc R U . . .
H35B H 0.5471 0.6435 0.7826 0.035 Uiso 1 1 calc R U . . .
C34B C 0.7650(5) 0.6253(5) 0.6843(2) 0.0193(14) Uani 1 1 d . . . . .
C24A C 0.9039(5) 0.4750(5) 0.6539(2) 0.0204(15) Uani 1 1 d . . . . .
C34A C 0.7562(5) 0.7576(5) 0.6822(2) 0.0191(14) Uani 1 1 d . . . . .
C13 C 0.3687(5) 0.2653(5) 0.5339(2) 0.0211(15) Uani 1 1 d . . . . .
C14A C 0.3455(5) 0.4525(5) 0.5764(2) 0.0176(14) Uani 1 1 d . . . . .
C9A C 0.3747(5) 0.5950(5) 0.6355(2) 0.0224(15) Uani 1 1 d . . . . .
N8 N 0.3966(4) 0.8074(4) 0.66004(19) 0.0273(14) Uani 1 1 d . . . . .
H8 H 0.3721 0.8690 0.6764 0.033 Uiso 1 1 calc R U . . .
C23 C 0.8451(6) 0.3797(5) 0.5738(3) 0.0298(17) Uani 1 1 d . . . . .
H23 H 0.8623 0.3246 0.5492 0.036 Uiso 1 1 calc R U . . .
C27 C 0.9006(5) 0.4197(6) 0.7727(2) 0.0262(16) Uani 1 1 d . . . . .
H27A H 0.9264 0.3759 0.8039 0.031 Uiso 1 1 calc R U . . .
H27B H 0.9036 0.5091 0.7799 0.031 Uiso 1 1 calc R U . . .
C7 C 0.4723(5) 0.8393(5) 0.6244(2) 0.0257(16) Uani 1 1 d . . . . .
H7A H 0.5142 0.7639 0.6168 0.031 Uiso 1 1 calc R U . . .
H7B H 0.5319 0.8987 0.6398 0.031 Uiso 1 1 calc R U . . .
C24 C 0.9245(5) 0.3954(5) 0.6169(3) 0.0279(17) Uani 1 1 d . . . . .
H24 H 0.9955 0.3499 0.6211 0.033 Uiso 1 1 calc R U . . .
C38 C 0.8521(5) 0.6160(6) 0.8946(2) 0.0359(18) Uani 1 1 d . . . . .
H38A H 0.8694 0.5333 0.8834 0.054 Uiso 1 1 calc R U . . .
H38B H 0.8013 0.6093 0.9197 0.054 Uiso 1 1 calc R U . . .
H38C H 0.9253 0.6571 0.9085 0.054 Uiso 1 1 calc R U . . .
C26 C 0.9875(5) 0.3923(6) 0.7387(2) 0.0279(17) Uani 1 1 d . . . . .
H26A H 0.9669 0.3121 0.7225 0.033 Uiso 1 1 calc R U . . .
H26B H 1.0663 0.3836 0.7585 0.033 Uiso 1 1 calc R U . . .
C37 C 0.7911(5) 0.6898(6) 0.8522(2) 0.0281(17) Uani 1 1 d . . . . .
H37A H 0.7669 0.7708 0.8637 0.034 Uiso 1 1 calc R U . . .
H37B H 0.8447 0.7043 0.8282 0.034 Uiso 1 1 calc R U . . .
C25 C 0.9938(5) 0.4895(6) 0.6991(2) 0.0260(16) Uani 1 1 d . . . . .
H25A H 0.9843 0.5720 0.7132 0.031 Uiso 1 1 calc R U . . .
H25B H 1.0726 0.4865 0.6895 0.031 Uiso 1 1 calc R U . . .
C29A C 0.7191(5) 0.5903(5) 0.7250(2) 0.0223(15) Uani 1 1 d . . . . .
C34 C 0.7884(5) 0.8444(5) 0.6502(2) 0.0205(14) Uani 1 1 d . . . . .
H34 H 0.8233 0.8203 0.6228 0.025 Uiso 1 1 calc R U . . .
C33 C 0.7682(5) 0.9669(6) 0.6593(2) 0.0240(15) Uani 1 1 d . . . . .
C31 C 0.6870(5) 0.9204(6) 0.7321(2) 0.0248(15) Uani 1 1 d . . . . .
H31 H 0.6520 0.9456 0.7593 0.030 Uiso 1 1 calc R U . . .
C6 C 0.4110(5) 0.8946(5) 0.5764(2) 0.0200(15) Uani 1 1 d . . . . .
H6A H 0.4698 0.9418 0.5616 0.024 Uiso 1 1 calc R U . . .
H6B H 0.3519 0.9542 0.5842 0.024 Uiso 1 1 calc R U . . .
C14C C 0.2111(5) 0.6491(5) 0.5673(2) 0.0228(15) Uani 1 1 d . . . . .
C1 C 0.0961(5) 0.6129(5) 0.5702(2) 0.0262(16) Uani 1 1 d . . . . .
H1 H 0.0824 0.5359 0.5847 0.031 Uiso 1 1 calc R U . . .
C5 C 0.3502(5) 0.8054(5) 0.5378(2) 0.0260(16) Uani 1 1 d . . . . .
H5A H 0.3429 0.8458 0.5054 0.031 Uiso 1 1 calc R U . . .
H5B H 0.4009 0.7321 0.5370 0.031 Uiso 1 1 calc R U . . .
C4A C 0.2297(5) 0.7622(5) 0.5455(2) 0.0200(15) Uani 1 1 d . . . . .
C4 C 0.1326(5) 0.8354(6) 0.5278(2) 0.0284(16) Uani 1 1 d . . . . .
H4 H 0.1444 0.9121 0.5127 0.034 Uiso 1 1 calc R U . . .
C2 C 0.0028(5) 0.6871(6) 0.5523(3) 0.0332(18) Uani 1 1 d . . . . .
H2 H -0.0746 0.6609 0.5543 0.040 Uiso 1 1 calc R U . . .
C3 C 0.0207(5) 0.7990(6) 0.5315(2) 0.0310(17) Uani 1 1 d . . . . .
H3 H -0.0439 0.8508 0.5197 0.037 Uiso 1 1 calc R U . . .
C9 C 0.3605(5) 0.6950(5) 0.6705(2) 0.0219(15) Uani 1 1 d . . . . .
C32 C 0.7208(5) 1.0048(5) 0.7001(2) 0.0256(16) Uani 1 1 d . . . . .
H32 H 0.7118 1.0903 0.7059 0.031 Uiso 1 1 calc R U . . .

loop_
_atom_site_aniso_label
_atom_site_aniso_U_11
_atom_site_aniso_U_22
_atom_site_aniso_U_33
_atom_site_aniso_U_23
_atom_site_aniso_U_13
_atom_site_aniso_U_12
Br1 0.0288(4) 0.0256(4) 0.0372(4) -0.0071(3) 0.0081(3) 0.0007(3)
Br2 0.0450(5) 0.0220(4) 0.0506(5) 0.0080(4) 0.0170(4) -0.0040(4)
N30 0.021(3) 0.021(3) 0.032(4) 0.002(3) 0.014(3) 0.003(2)
O4 0.012(2) 0.032(3) 0.041(3) 0.012(2) 0.003(2) -0.004(2)
N10 0.019(3) 0.020(3) 0.027(3) 0.004(3) 0.003(3) -0.001(2)
C21 0.020(4) 0.014(3) 0.035(4) 0.009(3) 0.010(3) -0.006(3)
O36 0.023(2) 0.026(3) 0.032(3) 0.002(2) 0.010(2) 0.001(2)
C30A 0.017(3) 0.017(3) 0.021(4) 0.009(3) 0.001(3) 0.000(3)
C12 0.020(4) 0.017(3) 0.040(5) 0.002(3) 0.017(3) 0.003(3)
C14 0.014(3) 0.020(4) 0.029(4) 0.008(3) 0.009(3) 0.000(3)
C10A 0.021(3) 0.009(3) 0.035(4) -0.003(3) 0.009(3) 0.001(3)
C29 0.030(4) 0.019(3) 0.026(4) 0.001(3) 0.012(3) 0.004(3)
O14 0.046(3) 0.021(2) 0.032(3) 0.005(2) 0.020(2) 0.000(2)
N28 0.017(3) 0.016(3) 0.040(4) 0.003(3) 0.002(3) 0.000(2)
C14B 0.016(3) 0.018(4) 0.035(4) 0.002(3) 0.007(3) 0.001(3)
C34C 0.026(4) 0.014(3) 0.032(4) 0.002(3) 0.008(3) -0.004(3)
C22 0.043(4) 0.022(4) 0.022(4) 0.004(3) 0.006(3) -0.009(3)
C11 0.020(3) 0.015(3) 0.028(4) 0.003(3) 0.004(3) -0.001(3)
C35 0.025(4) 0.034(4) 0.031(4) -0.002(3) 0.011(3) 0.006(3)
C34B 0.020(3) 0.024(4) 0.016(4) -0.004(3) 0.007(3) -0.002(3)
C24A 0.023(4) 0.015(3) 0.026(4) 0.002(3) 0.012(3) 0.003(3)
C34A 0.021(3) 0.019(3) 0.017(4) -0.001(3) 0.005(3) -0.001(3)
C13 0.031(4) 0.015(3) 0.020(4) 0.002(3) 0.012(3) -0.004(3)
C14A 0.014(3) 0.015(3) 0.025(4) 0.003(3) 0.008(3) -0.002(3)
C9A 0.021(3) 0.015(3) 0.035(4) 0.003(3) 0.013(3) -0.001(3)
N8 0.038(3) 0.013(3) 0.036(4) -0.006(3) 0.021(3) -0.001(3)
C23 0.043(4) 0.018(4) 0.032(5) 0.002(3) 0.019(4) 0.001(3)
C27 0.022(4) 0.030(4) 0.026(4) -0.002(3) 0.000(3) 0.000(3)
C7 0.024(4) 0.019(3) 0.037(4) -0.007(3) 0.014(3) -0.005(3)
C24 0.023(4) 0.018(3) 0.045(5) 0.007(3) 0.014(3) 0.001(3)
C38 0.034(4) 0.042(5) 0.032(5) 0.008(4) 0.006(4) -0.007(3)
C26 0.025(4) 0.031(4) 0.027(4) 0.009(3) 0.004(3) 0.003(3)
C37 0.029(4) 0.029(4) 0.029(4) -0.004(3) 0.013(3) -0.002(3)
C25 0.014(3) 0.031(4) 0.034(4) 0.005(3) 0.008(3) 0.005(3)
C29A 0.019(3) 0.014(3) 0.035(4) -0.005(3) 0.010(3) 0.007(3)
C34 0.020(3) 0.020(3) 0.023(4) -0.002(3) 0.007(3) -0.006(3)
C33 0.021(4) 0.024(4) 0.028(4) 0.000(3) 0.005(3) -0.005(3)
C31 0.017(3) 0.029(4) 0.029(4) -0.006(3) 0.004(3) 0.000(3)
C6 0.022(3) 0.015(3) 0.026(4) -0.005(3) 0.014(3) 0.002(3)
C14C 0.016(3) 0.022(3) 0.032(4) -0.003(3) 0.008(3) 0.002(3)
C1 0.015(3) 0.023(4) 0.041(5) 0.005(3) 0.005(3) -0.006(3)
C5 0.024(4) 0.020(4) 0.038(5) 0.001(3) 0.018(3) 0.003(3)
C4A 0.026(4) 0.016(3) 0.020(4) 0.002(3) 0.009(3) 0.003(3)
C4 0.031(4) 0.016(3) 0.038(4) -0.001(3) 0.005(3) 0.007(3)
C2 0.010(3) 0.033(4) 0.055(5) -0.007(4) 0.002(3) -0.001(3)
C3 0.018(4) 0.035(4) 0.041(5) -0.004(4) 0.004(3) 0.008(3)
C9 0.017(3) 0.023(4) 0.023(4) 0.006(3) -0.003(3) 0.006(3)
C32 0.020(4) 0.014(3) 0.042(5) -0.001(3) 0.001(3) -0.006(3)

loop_
_atom_type_symbol
_atom_type_description
_atom_type_scat_dispersion_real
_atom_type_scat_dispersion_imag
_atom_type_scat_source
C C 0.0033 0.0016 'International Tables Vol C Tables 4.2.6.8 and 6.1.1.4'
H H 0.0000 0.0000 'International Tables Vol C Tables 4.2.6.8 and 6.1.1.4'
Br Br -0.2901 2.4595 'International Tables Vol C Tables 4.2.6.8 and 6.1.1.4'
N N 0.0061 0.0033 'International Tables Vol C Tables 4.2.6.8 and 6.1.1.4'
O O 0.0106 0.0060 'International Tables Vol C Tables 4.2.6.8 and 6.1.1.4'

loop_
_geom_angle_atom_site_label_1
_geom_angle_atom_site_label_2
_geom_angle_atom_site_label_3
_geom_angle
_geom_angle_site_symmetry_1
_geom_angle_site_symmetry_3
_geom_angle_publ_flag
C29A N30 C30A 107.6(5) . . ?
C29A N30 C35 124.4(5) . . ?
C30A N30 C35 127.9(5) . . ?
C10A N10 C9A 108.1(5) . . ?
C10A N10 H10 125.9 . . ?
C9A N10 H10 125.9 . . ?
C22 C21 C34C 121.0(6) . . ?
C22 C21 H21 119.5 . . ?
C34C C21 H21 119.5 . . ?
C35 O36 C37 113.1(5) . . ?
C31 C30A N30 130.2(6) . . ?
C31 C30A C34A 121.9(5) . . ?
N30 C30A C34A 107.8(5) . . ?
C11 C12 C13 121.4(6) . . ?
C11 C12 H12 119.3 . . ?
C13 C12 H12 119.3 . . ?
C13 C14 C14A 119.1(6) . . ?
C13 C14 H14 120.4 . . ?
C14A C14 H14 120.4 . . ?
N10 C10A C11 129.5(6) . . ?
N10 C10A C14A 108.1(5) . . ?
C11 C10A C14A 122.4(6) . . ?
O4 C29 N28 122.6(6) . . ?
O4 C29 C29A 118.6(5) . . ?
N28 C29 C29A 118.8(5) . . ?
C29 N28 C27 126.5(5) . . ?
C29 N28 H28 116.8 . . ?
C27 N28 H28 116.8 . . ?
C9A C14B C14A 106.0(5) . . ?
C9A C14B C14C 125.1(6) . . ?
C14A C14B C14C 128.7(6) . . ?
C21 C34C C24A 119.8(6) . . ?
C21 C34C C34B 118.4(5) . . ?
C24A C34C C34B 121.8(6) . . ?
C23 C22 C21 119.7(7) . . ?
C23 C22 H22 120.1 . . ?
C21 C22 H22 120.1 . . ?
C12 C11 C10A 117.1(6) . . ?
C12 C11 H11 121.5 . . ?
C10A C11 H11 121.5 . . ?
O36 C35 N30 112.1(5) . . ?
O36 C35 H35A 109.2 . . ?
N30 C35 H35A 109.2 . . ?
O36 C35 H35B 109.2 . . ?
N30 C35 H35B 109.2 . . ?
H35A C35 H35B 107.9 . . ?
C29A C34B C34A 106.0(5) . . ?
C29A C34B C34C 126.2(5) . . ?
C34A C34B C34C 127.1(5) . . ?
C24 C24A C34C 117.3(6) . . ?
C24 C24A C25 120.2(5) . . ?
C34C C24A C25 122.5(6) . . ?
C34 C34A C30A 119.6(5) . . ?
C34 C34A C34B 132.9(6) . . ?
C30A C34A C34B 107.5(5) . . ?
C14 C13 C12 121.7(6) . . ?
C14 C13 Br1 119.7(5) . . ?
C12 C13 Br1 118.7(4) . . ?
C14 C14A C10A 118.2(5) . . ?
C14 C14A C14B 134.9(6) . . ?
C10A C14A C14B 106.9(5) . . ?
C14B C9A N10 110.9(5) . . ?
C14B C9A C9 128.5(6) . . ?
N10 C9A C9 120.0(6) . . ?
C9 N8 C7 127.2(5) . . ?
C9 N8 H8 116.4 . . ?
C7 N8 H8 116.4 . . ?
C22 C23 C24 119.5(6) . . ?
C22 C23 H23 120.3 . . ?
C24 C23 H23 120.3 . . ?
N28 C27 C26 116.3(5) . . ?
N28 C27 H27A 108.2 . . ?
C26 C27 H27A 108.2 . . ?
N28 C27 H27B 108.2 . . ?
C26 C27 H27B 108.2 . . ?
H27A C27 H27B 107.4 . . ?
N8 C7 C6 115.8(5) . . ?
N8 C7 H7A 108.3 . . ?
C6 C7 H7A 108.3 . . ?
N8 C7 H7B 108.3 . . ?
C6 C7 H7B 108.3 . . ?
H7A C7 H7B 107.4 . . ?
C24A C24 C23 122.7(6) . . ?
C24A C24 H24 118.7 . . ?
C23 C24 H24 118.7 . . ?
C37 C38 H38A 109.5 . . ?
C37 C38 H38B 109.5 . . ?
H38A C38 H38B 109.5 . . ?
C37 C38 H38C 109.5 . . ?
H38A C38 H38C 109.5 . . ?
H38B C38 H38C 109.5 . . ?
C27 C26 C25 115.0(5) . . ?
C27 C26 H26A 108.5 . . ?
C25 C26 H26A 108.5 . . ?
C27 C26 H26B 108.5 . . ?
C25 C26 H26B 108.5 . . ?
H26A C26 H26B 107.5 . . ?
O36 C37 C38 108.2(5) . . ?
O36 C37 H37A 110.1 . . ?
C38 C37 H37A 110.1 . . ?
O36 C37 H37B 110.1 . . ?
C38 C37 H37B 110.1 . . ?
H37A C37 H37B 108.4 . . ?
C24A C25 C26 114.7(5) . . ?
C24A C25 H25A 108.6 . . ?
C26 C25 H25A 108.6 . . ?
C24A C25 H25B 108.6 . . ?
C26 C25 H25B 108.6 . . ?
H25A C25 H25B 107.6 . . ?
C34B C29A N30 111.0(5) . . ?
C34B C29A C29 128.0(5) . . ?
N30 C29A C29 120.2(5) . . ?
C33 C34 C34A 118.0(6) . . ?
C33 C34 H34 121.0 . . ?
C34A C34 H34 121.0 . . ?
C34 C33 C32 122.1(6) . . ?
C34 C33 Br2 120.1(5) . . ?
C32 C33 Br2 117.8(5) . . ?
C32 C31 C30A 117.3(6) . . ?
C32 C31 H31 121.3 . . ?
C30A C31 H31 121.3 . . ?
C7 C6 C5 117.3(5) . . ?
C7 C6 H6A 108.0 . . ?
C5 C6 H6A 108.0 . . ?
C7 C6 H6B 108.0 . . ?
C5 C6 H6B 108.0 . . ?
H6A C6 H6B 107.2 . . ?
C4A C14C C1 118.8(6) . . ?
C4A C14C C14B 122.4(5) . . ?
C1 C14C C14B 118.5(6) . . ?
C2 C1 C14C 120.9(6) . . ?
C2 C1 H1 119.6 . . ?
C14C C1 H1 119.6 . . ?
C4A C5 C6 115.4(5) . . ?
C4A C5 H5A 108.4 . . ?
C6 C5 H5A 108.4 . . ?
C4A C5 H5B 108.4 . . ?
C6 C5 H5B 108.4 . . ?
H5A C5 H5B 107.5 . . ?
C4 C4A C14C 118.6(6) . . ?
C4 C4A C5 118.6(5) . . ?
C14C C4A C5 122.6(5) . . ?
C3 C4 C4A 121.6(6) . . ?
C3 C4 H4 119.2 . . ?
C4A C4 H4 119.2 . . ?
C3 C2 C1 120.5(6) . . ?
C3 C2 H2 119.8 . . ?
C1 C2 H2 119.8 . . ?
C2 C3 C4 119.5(6) . . ?
C2 C3 H3 120.2 . . ?
C4 C3 H3 120.2 . . ?
O14 C9 N8 123.3(6) . . ?
O14 C9 C9A 119.7(5) . . ?
N8 C9 C9A 117.0(6) . . ?
C31 C32 C33 121.0(6) . . ?
C31 C32 H32 119.5 . . ?
C33 C32 H32 119.5 . . ?

loop_
_geom_bond_atom_site_label_1
_geom_bond_atom_site_label_2
_geom_bond_distance
_geom_bond_site_symmetry_2
_geom_bond_publ_flag
Br1 C13 1.895(6) . ?
Br2 C33 1.898(6) . ?
N30 C29A 1.389(7) . ?
N30 C30A 1.392(7) . ?
N30 C35 1.450(7) . ?
O4 C29 1.248(7) . ?
N10 C10A 1.365(7) . ?
N10 C9A 1.385(7) . ?
N10 H10 0.8800 . ?
C21 C22 1.389(8) . ?
C21 C34C 1.404(8) . ?
C21 H21 0.9500 . ?
O36 C35 1.392(7) . ?
O36 C37 1.433(7) . ?
C30A C31 1.389(8) . ?
C30A C34A 1.418(8) . ?
C12 C11 1.376(8) . ?
C12 C13 1.389(8) . ?
C12 H12 0.9500 . ?
C14 C13 1.374(7) . ?
C14 C14A 1.390(8) . ?
C14 H14 0.9500 . ?
C10A C11 1.390(7) . ?
C10A C14A 1.422(8) . ?
C29 N28 1.328(7) . ?
C29 C29A 1.491(8) . ?
O14 C9 1.242(7) . ?
N28 C27 1.459(7) . ?
N28 H28 0.8800 . ?
C14B C9A 1.363(8) . ?
C14B C14A 1.438(8) . ?
C14B C14C 1.477(8) . ?
C34C C24A 1.412(8) . ?
C34C C34B 1.479(8) . ?
C22 C23 1.372(8) . ?
C22 H22 0.9500 . ?
C11 H11 0.9500 . ?
C35 H35A 0.9900 . ?
C35 H35B 0.9900 . ?
C34B C29A 1.373(8) . ?
C34B C34A 1.440(7) . ?
C24A C24 1.390(8) . ?
C24A C25 1.502(8) . ?
C34A C34 1.383(7) . ?
C9A C9 1.483(8) . ?
N8 C9 1.335(7) . ?
N8 C7 1.462(7) . ?
N8 H8 0.8800 . ?
C23 C24 1.396(9) . ?
C23 H23 0.9500 . ?
C27 C26 1.513(8) . ?
C27 H27A 0.9900 . ?
C27 H27B 0.9900 . ?
C7 C6 1.526(8) . ?
C7 H7A 0.9900 . ?
C7 H7B 0.9900 . ?
C24 H24 0.9500 . ?
C38 C37 1.503(8) . ?
C38 H38A 0.9800 . ?
C38 H38B 0.9800 . ?
C38 H38C 0.9800 . ?
C26 C25 1.531(8) . ?
C26 H26A 0.9900 . ?
C26 H26B 0.9900 . ?
C37 H37A 0.9900 . ?
C37 H37B 0.9900 . ?
C25 H25A 0.9900 . ?
C25 H25B 0.9900 . ?
C34 C33 1.379(7) . ?
C34 H34 0.9500 . ?
C33 C32 1.396(8) . ?
C31 C32 1.373(8) . ?
C31 H31 0.9500 . ?
C6 C5 1.528(8) . ?
C6 H6A 0.9900 . ?
C6 H6B 0.9900 . ?
C14C C4A 1.400(8) . ?
C14C C1 1.401(7) . ?
C1 C2 1.374(8) . ?
C1 H1 0.9500 . ?
C5 C4A 1.518(8) . ?
C5 H5A 0.9900 . ?
C5 H5B 0.9900 . ?
C4A C4 1.400(8) . ?
C4 C3 1.373(8) . ?
C4 H4 0.9500 . ?
C2 C3 1.373(8) . ?
C2 H2 0.9500 . ?
C3 H3 0.9500 . ?
C32 H32 0.9500 . ?

loop_
_geom_hbond_atom_site_label_D
_geom_hbond_atom_site_label_H
_geom_hbond_atom_site_label_A
_geom_hbond_distance_DH
_geom_hbond_distance_HA
_geom_hbond_distance_DA
_geom_hbond_angle_DHA
_geom_hbond_site_symmetry_A
N10 H10 O4 0.88 1.93 2.773(7) 159.2 .
N28 H28 O14 0.88 2.09 2.826(6) 141.2 2_646
N8 H8 O4 0.88 2.45 3.124(7) 133.3 2_656
C34 H34 Br1 0.95 3.10 3.657(6) 119.3 3_666
C31 H31 O14 0.95 2.64 3.215(7) 119.3 2_656
C6 H6A Br1 0.99 3.07 3.766(6) 128.5 3_666
C32 H32 O14 0.95 2.63 3.228(8) 121.1 2_656

loop_
_geom_torsion_atom_site_label_1
_geom_torsion_atom_site_label_2
_geom_torsion_atom_site_label_3
_geom_torsion_atom_site_label_4
_geom_torsion
_geom_torsion_site_symmetry_1
_geom_torsion_site_symmetry_2
_geom_torsion_site_symmetry_3
_geom_torsion_site_symmetry_4
_geom_torsion_publ_flag
C29A N30 C30A C31 -179.0(6) . . . . ?
C35 N30 C30A C31 2.4(10) . . . . ?
C29A N30 C30A C34A 2.1(6) . . . . ?
C35 N30 C30A C34A -176.5(6) . . . . ?
C9A N10 C10A C11 177.4(6) . . . . ?
C9A N10 C10A C14A -1.1(6) . . . . ?
O4 C29 N28 C27 -161.3(6) . . . . ?
C29A C29 N28 C27 20.2(9) . . . . ?
C22 C21 C34C C24A 0.8(9) . . . . ?
C22 C21 C34C C34B -176.5(5) . . . . ?
C34C C21 C22 C23 -1.4(9) . . . . ?
C13 C12 C11 C10A -1.7(8) . . . . ?
N10 C10A C11 C12 179.7(6) . . . . ?
C14A C10A C11 C12 -2.0(9) . . . . ?
C37 O36 C35 N30 71.9(6) . . . . ?
C29A N30 C35 O36 56.1(8) . . . . ?
C30A N30 C35 O36 -125.5(6) . . . . ?
C21 C34C C34B C29A 98.5(8) . . . . ?
C24A C34C C34B C29A -78.7(8) . . . . ?
C21 C34C C34B C34A -70.5(8) . . . . ?
C24A C34C C34B C34A 112.2(7) . . . . ?
C21 C34C C24A C24 0.1(8) . . . . ?
C34B C34C C24A C24 177.3(5) . . . . ?
C21 C34C C24A C25 178.5(5) . . . . ?
C34B C34C C24A C25 -4.3(9) . . . . ?
C31 C30A C34A C34 0.4(9) . . . . ?
N30 C30A C34A C34 179.4(5) . . . . ?
C31 C30A C34A C34B 179.1(5) . . . . ?
N30 C30A C34A C34B -1.9(7) . . . . ?
C29A C34B C34A C34 179.4(6) . . . . ?
C34C C34B C34A C34 -9.8(11) . . . . ?
C29A C34B C34A C30A 0.9(7) . . . . ?
C34C C34B C34A C30A 171.7(6) . . . . ?
C14A C14 C13 C12 -0.3(9) . . . . ?
C14A C14 C13 Br1 178.3(4) . . . . ?
C11 C12 C13 C14 2.9(9) . . . . ?
C11 C12 C13 Br1 -175.8(4) . . . . ?
C13 C14 C14A C10A -3.2(8) . . . . ?
C13 C14 C14A C14B 178.7(6) . . . . ?
N10 C10A C14A C14 -176.9(5) . . . . ?
C11 C10A C14A C14 4.4(9) . . . . ?
N10 C10A C14A C14B 1.7(6) . . . . ?
C11 C10A C14A C14B -177.0(5) . . . . ?
C9A C14B C14A C14 176.6(6) . . . . ?
C14C C14B C14A C14 2.3(11) . . . . ?
C9A C14B C14A C10A -1.6(6) . . . . ?
C14C C14B C14A C10A -175.9(6) . . . . ?
C14A C14B C9A N10 1.0(7) . . . . ?
C14C C14B C9A N10 175.6(5) . . . . ?
C14A C14B C9A C9 -169.7(6) . . . . ?
C14C C14B C9A C9 4.9(10) . . . . ?
C10A N10 C9A C14B 0.0(7) . . . . ?
C10A N10 C9A C9 171.6(5) . . . . ?
C21 C22 C23 C24 1.1(9) . . . . ?
C29 N28 C27 C26 -107.5(7) . . . . ?
C9 N8 C7 C6 103.4(7) . . . . ?
C34C C24A C24 C23 -0.5(9) . . . . ?
C25 C24A C24 C23 -178.9(5) . . . . ?
C22 C23 C24 C24A -0.1(9) . . . . ?
N28 C27 C26 C25 82.8(7) . . . . ?
C35 O36 C37 C38 176.6(5) . . . . ?
C24 C24A C25 C26 -84.4(7) . . . . ?
C34C C24A C25 C26 97.3(7) . . . . ?
C27 C26 C25 C24A -84.6(7) . . . . ?
C34A C34B C29A N30 0.4(7) . . . . ?
C34C C34B C29A N30 -170.5(5) . . . . ?
C34A C34B C29A C29 170.5(6) . . . . ?
C34C C34B C29A C29 -0.5(11) . . . . ?
C30A N30 C29A C34B -1.6(7) . . . . ?
C35 N30 C29A C34B 177.1(5) . . . . ?
C30A N30 C29A C29 -172.5(5) . . . . ?
C35 N30 C29A C29 6.2(9) . . . . ?
O4 C29 C29A C34B -109.3(7) . . . . ?
N28 C29 C29A C34B 69.3(9) . . . . ?
O4 C29 C29A N30 60.0(8) . . . . ?
N28 C29 C29A N30 -121.4(6) . . . . ?
C30A C34A C34 C33 -0.9(9) . . . . ?
C34B C34A C34 C33 -179.3(6) . . . . ?
C34A C34 C33 C32 2.3(9) . . . . ?
C34A C34 C33 Br2 -178.0(4) . . . . ?
N30 C30A C31 C32 -179.9(6) . . . . ?
C34A C30A C31 C32 -1.1(9) . . . . ?
N8 C7 C6 C5 -80.2(6) . . . . ?
C9A C14B C14C C4A 74.1(9) . . . . ?
C14A C14B C14C C4A -112.6(7) . . . . ?
C9A C14B C14C C1 -100.6(8) . . . . ?
C14A C14B C14C C1 72.7(9) . . . . ?
C4A C14C C1 C2 -0.5(10) . . . . ?
C14B C14C C1 C2 174.4(6) . . . . ?
C7 C6 C5 C4A 80.7(6) . . . . ?
C1 C14C C4A C4 0.6(9) . . . . ?
C14B C14C C4A C4 -174.1(6) . . . . ?
C1 C14C C4A C5 -175.9(6) . . . . ?
C14B C14C C4A C5 9.4(9) . . . . ?
C6 C5 C4A C4 85.4(7) . . . . ?
C6 C5 C4A C14C -98.2(7) . . . . ?
C14C C4A C4 C3 0.3(10) . . . . ?
C5 C4A C4 C3 176.9(6) . . . . ?
C14C C1 C2 C3 -0.4(10) . . . . ?
C1 C2 C3 C4 1.2(10) . . . . ?
C4A C4 C3 C2 -1.2(10) . . . . ?
C7 N8 C9 O14 167.0(6) . . . . ?
C7 N8 C9 C9A -15.2(9) . . . . ?
C14B C9A C9 O14 100.7(8) . . . . ?
N10 C9A C9 O14 -69.3(8) . . . . ?
C14B C9A C9 N8 -77.2(8) . . . . ?
N10 C9A C9 N8 112.8(6) . . . . ?
C30A C31 C32 C33 2.3(9) . . . . ?
C34 C33 C32 C31 -3.0(9) . . . . ?
Br2 C33 C32 C31 177.2(4) . . . . ?
